data_1553620
loop_
_publ_author_name
'Cao, Tongxiang'
'Chen, Kai'
'Zhu, Shifa'

_publ_section_title
;
 An efficient approach to generate aryl carbenes: gold-catalyzed
 sequential activation of 1,6-diynes
;
_journal_issue 3
_journal_name_full 'Organic Chemistry Frontiers'
_journal_page_first 450
_journal_paper_doi 10.1039/C6QO00769D
_journal_volume 4
_journal_year 2017
_chemical_formula_moiety 'C23 H26 O'
_chemical_formula_sum 'C23 H26 O'
_chemical_formula_weight 318.44
_space_group_crystal_system monoclinic
_space_group_IT_number 14
_space_group_name_Hall '-P 2ybc'
_space_group_name_H-M_alt 'P 1 21/c 1'
_atom_sites_solution_hydrogens geom
_atom_sites_solution_primary direct
_audit_creation_date 2016-05-24
_audit_creation_method
;
Olex2 1.2
(compiled 2016.02.19 svn.r3266 for OlexSys, GUI svn.r5155)
;
_audit_update_record
;
2016-11-30 deposited with the CCDC.
2016-12-21 downloaded from the CCDC.
;
_cell_angle_alpha 90
_cell_angle_beta 95.884(3)
_cell_angle_gamma 90
_cell_formula_units_Z 4
_cell_length_a 12.3103(16)
_cell_length_b 20.299(3)
_cell_length_c 6.9248(9)
_cell_measurement_reflns_used 2974
_cell_measurement_temperature 130
_cell_measurement_theta_max 29.42
_cell_measurement_theta_min 2.61
_cell_volume 1721.3(4)
_computing_cell_refinement 'SAINT v7.68A (Bruker, 2009)'
_computing_data_reduction 'SAINT v7.68A (Bruker, 2009)'
_computing_molecular_graphics 'Olex2 (Dolomanov et al., 2009)'
_computing_publication_material 'Olex2 (Dolomanov et al., 2009)'
_computing_structure_refinement 'ShelXL (Sheldrick, 2015)'
_computing_structure_solution 'ShelXS (Sheldrick, 2008)'
_diffrn_ambient_temperature 130
_diffrn_measured_fraction_theta_full 1.000
_diffrn_measured_fraction_theta_max 0.999
_diffrn_measurement_device_type 'Bruker APEX-II CCD'
_diffrn_measurement_method '\f and \w scans'
_diffrn_radiation_monochromator graphite
_diffrn_radiation_type MoK\a
_diffrn_radiation_wavelength 0.71073
_diffrn_reflns_av_R_equivalents 0.0408
_diffrn_reflns_av_unetI/netI 0.0458
_diffrn_reflns_Laue_measured_fraction_full 1.000
_diffrn_reflns_Laue_measured_fraction_max 0.999
_diffrn_reflns_limit_h_max 16
_diffrn_reflns_limit_h_min -17
_diffrn_reflns_limit_k_max 28
_diffrn_reflns_limit_k_min -28
_diffrn_reflns_limit_l_max 9
_diffrn_reflns_limit_l_min -9
_diffrn_reflns_number 17008
_diffrn_reflns_point_group_measured_fraction_full 1.000
_diffrn_reflns_point_group_measured_fraction_max 0.999
_diffrn_reflns_theta_full 25.242
_diffrn_reflns_theta_max 30.492
_diffrn_reflns_theta_min 1.663
_diffrn_standards_number 0
_exptl_absorpt_coefficient_mu 0.073
_exptl_absorpt_correction_T_max 0.7461
_exptl_absorpt_correction_T_min 0.6831
_exptl_absorpt_correction_type multi-scan
_exptl_absorpt_process_details
;
SADABS-2008/1 (Bruker,2008) was used for absorption correction.
wR2(int) was 0.0524 before and 0.0466 after correction.
The Ratio of minimum to maximum transmission is 0.9156.
The \l/2 correction factor is 0.0015.
;
_exptl_crystal_colour colourless
_exptl_crystal_density_diffrn 1.229
_exptl_crystal_density_method 'not measured'
_exptl_crystal_description block
_exptl_crystal_F_000 688
_exptl_crystal_size_max 0.15
_exptl_crystal_size_mid 0.1
_exptl_crystal_size_min 0.05
_refine_diff_density_max 0.330
_refine_diff_density_min -0.214
_refine_diff_density_rms 0.050
_refine_ls_extinction_method none
_refine_ls_goodness_of_fit_ref 1.023
_refine_ls_hydrogen_treatment constr
_refine_ls_matrix_type full
_refine_ls_number_parameters 220
_refine_ls_number_reflns 5226
_refine_ls_number_restraints 0
_refine_ls_restrained_S_all 1.023
_refine_ls_R_factor_all 0.0754
_refine_ls_R_factor_gt 0.0487
_refine_ls_shift/su_max 0.001
_refine_ls_shift/su_mean 0.000
_refine_ls_structure_factor_coef Fsqd
_refine_ls_weighting_details 'w=1/[\s^2^(Fo^2^)+(0.0660P)^2^+0.2333P] where P=(Fo^2^+2Fc^2^)/3'
_refine_ls_weighting_scheme calc
_refine_ls_wR_factor_gt 0.1184
_refine_ls_wR_factor_ref 0.1330
_reflns_Friedel_coverage 0.000
_reflns_number_gt 3718
_reflns_number_total 5226
_reflns_threshold_expression 'I > 2\s(I)'
_cod_data_source_file c6qo00769d2.cif
_cod_data_source_block dm16314
_cod_database_code 1553620
_shelx_space_group_comment
;
The symmetry employed for this shelxl refinement is uniquely defined
by the following loop, which should always be used as a source of
symmetry information in preference to the above space-group names.
They are only intended as comments.
;
_shelx_estimated_absorpt_t_max 0.996
_shelx_estimated_absorpt_t_min 0.989
_olex2_refinement_description
;
1. Fixed Uiso
 At 1.2 times of:
  All C(H) groups, All C(H,H) groups
 At 1.5 times of:
  All C(H,H,H) groups
2.a Ternary CH refined with riding coordinates:
 C13(H13), C14(H14), C16(H16), C18(H18)
2.b Secondary CH2 refined with riding coordinates:
 C11(H11A,H11B), C12(H12A,H12B), C15(H15A,H15B), C21(H21A,H21B)
2.c Aromatic/amide H refined with riding coordinates:
 C3(H3), C4(H4), C5(H5), C6(H6), C8(H8)
2.d Idealised Me refined as rotating group:
 C20(H20A,H20B,H20C), C22(H22A,H22B,H22C), C23(H23A,H23B,H23C)
;
_shelx_shelxl_version_number 2014/7
_olex2_submission_special_instructions 'No special instructions were received'

loop_
_space_group_symop_operation_xyz
'x, y, z'
'-x, y+1/2, -z+1/2'
'-x, -y, -z'
'x, -y-1/2, z-1/2'

loop_
_atom_site_label
_atom_site_type_symbol
_atom_site_fract_x
_atom_site_fract_y
_atom_site_fract_z
_atom_site_U_iso_or_equiv
_atom_site_adp_type
_atom_site_occupancy
_atom_site_site_symmetry_order
_atom_site_calc_flag
_atom_site_refinement_flags_posn
O1 O 1.21170(8) 0.56648(5) 0.21152(13) 0.0246(2) Uani 1 1 d .
C1 C 1.13381(10) 0.59160(6) 0.07583(18) 0.0183(2) Uani 1 1 d .
C2 C 1.16084(10) 0.62706(6) -0.08884(18) 0.0180(2) Uani 1 1 d .
C3 C 1.26930(11) 0.63937(6) -0.12950(19) 0.0219(3) Uani 1 1 d .
H3 H 1.3276 0.6234 -0.0465 0.026 Uiso 1 1 calc R
C4 C 1.28867(11) 0.67473(7) -0.2910(2) 0.0253(3) Uani 1 1 d .
H4 H 1.3601 0.6824 -0.3176 0.030 Uiso 1 1 calc R
C5 C 1.20093(12) 0.69950(7) -0.4169(2) 0.0259(3) Uani 1 1 d .
H5 H 1.2149 0.7236 -0.5260 0.031 Uiso 1 1 calc R
C6 C 1.09509(11) 0.68836(6) -0.37973(19) 0.0232(3) Uani 1 1 d .
H6 H 1.0381 0.7054 -0.4635 0.028 Uiso 1 1 calc R
C7 C 1.07094(10) 0.65118(6) -0.21548(18) 0.0184(2) Uani 1 1 d .
C8 C 0.96186(10) 0.63797(6) -0.17645(18) 0.0189(2) Uani 1 1 d .
H8 H 0.9043 0.6536 -0.2616 0.023 Uiso 1 1 calc R
C9 C 0.93926(10) 0.60239(6) -0.01477(17) 0.0170(2) Uani 1 1 d .
C10 C 1.02877(10) 0.57990(6) 0.11284(17) 0.0177(2) Uani 1 1 d .
C11 C 1.03014(11) 0.54202(7) 0.30039(18) 0.0219(3) Uani 1 1 d .
H11A H 0.9936 0.4998 0.2807 0.026 Uiso 1 1 calc R
H11B H 0.9961 0.5669 0.3976 0.026 Uiso 1 1 calc R
C12 C 1.15377(12) 0.53323(7) 0.3580(2) 0.0255(3) Uani 1 1 d .
H12A H 1.1741 0.5523 0.4850 0.031 Uiso 1 1 calc R
H12B H 1.1724 0.4868 0.3633 0.031 Uiso 1 1 calc R
C13 C 0.82728(10) 0.58574(6) 0.03355(17) 0.0174(2) Uani 1 1 d .
H13 H 0.8162 0.5391 0.0621 0.021 Uiso 1 1 calc R
C14 C 0.72655(10) 0.62090(6) -0.05759(17) 0.0180(2) Uani 1 1 d .
H14 H 0.7403 0.6567 -0.1468 0.022 Uiso 1 1 calc R
C15 C 0.61624(10) 0.58622(7) -0.10049(18) 0.0209(3) Uani 1 1 d .
H15A H 0.6270 0.5449 -0.1663 0.025 Uiso 1 1 calc R
H15B H 0.5684 0.6135 -0.1870 0.025 Uiso 1 1 calc R
C16 C 0.56143(10) 0.57250(6) 0.08431(18) 0.0202(3) Uani 1 1 d .
H16 H 0.4893 0.5517 0.0631 0.024 Uiso 1 1 calc R
C17 C 0.56801(10) 0.63361(6) 0.22275(18) 0.0185(2) Uani 1 1 d .
C18 C 0.68660(10) 0.60772(6) 0.29179(18) 0.0190(3) Uani 1 1 d .
H18 H 0.7101 0.6141 0.4301 0.023 Uiso 1 1 calc R
C19 C 0.76558(10) 0.63352(6) 0.15415(17) 0.0167(2) Uani 1 1 d .
C20 C 0.82046(11) 0.69774(6) 0.2162(2) 0.0245(3) Uani 1 1 d .
H20A H 0.8624 0.7132 0.1157 0.037 Uiso 1 1 calc GR
H20B H 0.8679 0.6910 0.3334 0.037 Uiso 1 1 calc GR
H20C H 0.7660 0.7299 0.2389 0.037 Uiso 1 1 calc GR
C21 C 0.64326(11) 0.53784(6) 0.2361(2) 0.0233(3) Uani 1 1 d .
H21A H 0.6957 0.5097 0.1805 0.028 Uiso 1 1 calc R
H21B H 0.6095 0.5154 0.3382 0.028 Uiso 1 1 calc R
C22 C 0.49033(12) 0.62736(7) 0.38031(19) 0.0268(3) Uani 1 1 d .
H22A H 0.5093 0.6594 0.4800 0.040 Uiso 1 1 calc GR
H22B H 0.4962 0.5840 0.4354 0.040 Uiso 1 1 calc GR
H22C H 0.4167 0.6348 0.3245 0.040 Uiso 1 1 calc GR
C23 C 0.55155(11) 0.70170(6) 0.13118(19) 0.0225(3) Uani 1 1 d .
H23A H 0.4782 0.7054 0.0700 0.034 Uiso 1 1 calc GR
H23B H 0.6021 0.7077 0.0359 0.034 Uiso 1 1 calc GR
H23C H 0.5639 0.7348 0.2300 0.034 Uiso 1 1 calc GR

loop_
_atom_site_aniso_label
_atom_site_aniso_U_11
_atom_site_aniso_U_22
_atom_site_aniso_U_33
_atom_site_aniso_U_23
_atom_site_aniso_U_13
_atom_site_aniso_U_12
O1 0.0197(5) 0.0295(5) 0.0240(5) 0.0062(4) -0.0007(4) 0.0021(4)
C1 0.0174(6) 0.0179(5) 0.0194(6) -0.0009(5) 0.0001(5) 0.0022(5)
C2 0.0175(6) 0.0161(5) 0.0208(6) -0.0019(5) 0.0039(5) -0.0001(4)
C3 0.0182(6) 0.0214(6) 0.0265(7) -0.0019(5) 0.0043(5) 0.0004(5)
C4 0.0208(7) 0.0254(6) 0.0314(7) -0.0025(6) 0.0104(5) -0.0018(5)
C5 0.0298(7) 0.0242(6) 0.0252(7) 0.0041(5) 0.0105(6) -0.0028(6)
C6 0.0244(7) 0.0226(6) 0.0230(6) 0.0048(5) 0.0042(5) -0.0012(5)
C7 0.0194(6) 0.0167(5) 0.0195(6) 0.0007(5) 0.0035(5) -0.0002(5)
C8 0.0173(6) 0.0192(6) 0.0200(6) 0.0031(5) 0.0015(5) 0.0006(5)
C9 0.0167(6) 0.0153(5) 0.0191(6) -0.0005(4) 0.0027(4) 0.0001(4)
C10 0.0200(6) 0.0157(5) 0.0176(6) 0.0006(4) 0.0030(5) 0.0008(4)
C11 0.0248(7) 0.0225(6) 0.0185(6) 0.0037(5) 0.0032(5) 0.0014(5)
C12 0.0287(7) 0.0251(6) 0.0222(6) 0.0063(5) 0.0000(5) 0.0017(6)
C13 0.0165(6) 0.0161(5) 0.0201(6) 0.0013(4) 0.0040(5) 0.0001(4)
C14 0.0181(6) 0.0184(6) 0.0174(6) 0.0010(4) 0.0015(4) 0.0001(5)
C15 0.0182(6) 0.0248(6) 0.0192(6) -0.0048(5) 0.0002(5) -0.0013(5)
C16 0.0173(6) 0.0186(6) 0.0249(6) -0.0022(5) 0.0036(5) -0.0023(5)
C17 0.0181(6) 0.0208(6) 0.0168(6) -0.0010(5) 0.0032(4) -0.0005(5)
C18 0.0186(6) 0.0225(6) 0.0158(6) 0.0019(5) 0.0013(5) -0.0003(5)
C19 0.0161(6) 0.0171(5) 0.0169(6) -0.0002(4) 0.0018(4) -0.0005(4)
C20 0.0227(7) 0.0222(6) 0.0284(7) -0.0055(5) 0.0021(5) -0.0043(5)
C21 0.0209(6) 0.0195(6) 0.0304(7) 0.0063(5) 0.0067(5) -0.0004(5)
C22 0.0229(7) 0.0357(8) 0.0227(7) -0.0003(6) 0.0070(5) 0.0002(6)
C23 0.0237(6) 0.0200(6) 0.0238(6) -0.0022(5) 0.0019(5) 0.0032(5)

loop_
_atom_type_symbol
_atom_type_description
_atom_type_scat_dispersion_real
_atom_type_scat_dispersion_imag
_atom_type_scat_source
C C 0.0033 0.0016 'International Tables Vol C Tables 4.2.6.8 and 6.1.1.4'
H H 0.0000 0.0000 'International Tables Vol C Tables 4.2.6.8 and 6.1.1.4'
O O 0.0106 0.0060 'International Tables Vol C Tables 4.2.6.8 and 6.1.1.4'

loop_
_geom_angle_atom_site_label_1
_geom_angle_atom_site_label_2
_geom_angle_atom_site_label_3
_geom_angle
C1 O1 C12 106.89(10)
O1 C1 C2 122.38(11)
C10 C1 O1 114.60(11)
C10 C1 C2 123.02(12)
C1 C2 C7 115.97(11)
C3 C2 C1 123.66(12)
C3 C2 C7 120.37(12)
C2 C3 H3 119.9
C4 C3 C2 120.11(13)
C4 C3 H3 119.9
C3 C4 H4 119.8
C3 C4 C5 120.36(12)
C5 C4 H4 119.8
C4 C5 H5 119.8
C6 C5 C4 120.47(12)
C6 C5 H5 119.8
C5 C6 H6 119.4
C5 C6 C7 121.19(13)
C7 C6 H6 119.4
C6 C7 C2 117.48(12)
C6 C7 C8 122.08(12)
C8 C7 C2 120.43(11)
C7 C8 H8 119.2
C9 C8 C7 121.61(12)
C9 C8 H8 119.2
C8 C9 C10 117.71(11)
C8 C9 C13 124.55(11)
C10 C9 C13 117.74(11)
C1 C10 C9 121.24(11)
C1 C10 C11 108.86(11)
C9 C10 C11 129.90(11)
C10 C11 H11A 111.4
C10 C11 H11B 111.4
C10 C11 C12 101.85(10)
H11A C11 H11B 109.3
C12 C11 H11A 111.4
C12 C11 H11B 111.4
O1 C12 C11 107.76(10)
O1 C12 H12A 110.2
O1 C12 H12B 110.2
C11 C12 H12A 110.2
C11 C12 H12B 110.2
H12A C12 H12B 108.5
C9 C13 H13 114.5
C9 C13 C14 122.49(10)
C9 C13 C19 120.04(10)
C14 C13 H13 114.5
C14 C13 C19 59.81(8)
C19 C13 H13 114.5
C13 C14 H14 115.2
C13 C14 C15 122.49(11)
C13 C14 C19 60.74(8)
C15 C14 H14 115.2
C19 C14 H14 115.2
C19 C14 C15 116.86(10)
C14 C15 H15A 109.1
C14 C15 H15B 109.1
C14 C15 C16 112.29(10)
H15A C15 H15B 107.9
C16 C15 H15A 109.1
C16 C15 H15B 109.1
C15 C16 H16 115.0
C15 C16 C17 111.59(10)
C15 C16 C21 109.75(11)
C17 C16 H16 115.0
C21 C16 H16 115.0
C21 C16 C17 87.43(9)
C16 C17 C18 84.82(9)
C22 C17 C16 112.01(11)
C22 C17 C18 112.52(10)
C23 C17 C16 117.86(10)
C23 C17 C18 120.45(11)
C23 C17 C22 107.81(11)
C17 C18 H18 115.0
C19 C18 C17 109.02(10)
C19 C18 H18 115.0
C19 C18 C21 112.62(10)
C21 C18 C17 86.87(9)
C21 C18 H18 115.0
C14 C19 C13 59.45(8)
C14 C19 C18 112.80(10)
C18 C19 C13 120.51(10)
C20 C19 C13 118.00(11)
C20 C19 C14 120.58(11)
C20 C19 C18 114.50(10)
C19 C20 H20A 109.5
C19 C20 H20B 109.5
C19 C20 H20C 109.5
H20A C20 H20B 109.5
H20A C20 H20C 109.5
H20B C20 H20C 109.5
C16 C21 C18 86.36(9)
C16 C21 H21A 114.3
C16 C21 H21B 114.3
C18 C21 H21A 114.3
C18 C21 H21B 114.3
H21A C21 H21B 111.4
C17 C22 H22A 109.5
C17 C22 H22B 109.5
C17 C22 H22C 109.5
H22A C22 H22B 109.5
H22A C22 H22C 109.5
H22B C22 H22C 109.5
C17 C23 H23A 109.5
C17 C23 H23B 109.5
C17 C23 H23C 109.5
H23A C23 H23B 109.5
H23A C23 H23C 109.5
H23B C23 H23C 109.5

loop_
_geom_bond_atom_site_label_1
_geom_bond_atom_site_label_2
_geom_bond_distance
O1 C1 1.3702(15)
O1 C12 1.4634(16)
C1 C2 1.4166(17)
C1 C10 1.3647(17)
C2 C3 1.4148(18)
C2 C7 1.4264(18)
C3 H3 0.9300
C3 C4 1.3700(19)
C4 H4 0.9300
C4 C5 1.409(2)
C5 H5 0.9300
C5 C6 1.3726(19)
C6 H6 0.9300
C6 C7 1.4215(17)
C7 C8 1.4221(17)
C8 H8 0.9300
C8 C9 1.3844(17)
C9 C10 1.4156(17)
C9 C13 1.4903(17)
C10 C11 1.5079(17)
C11 H11A 0.9700
C11 H11B 0.9700
C11 C12 1.544(2)
C12 H12A 0.9700
C12 H12B 0.9700
C13 H13 0.9800
C13 C14 1.5116(17)
C13 C19 1.5314(17)
C14 H14 0.9800
C14 C15 1.5314(17)
C14 C19 1.5173(17)
C15 H15A 0.9700
C15 H15B 0.9700
C15 C16 1.5322(18)
C16 H16 0.9800
C16 C17 1.5648(17)
C16 C21 1.5483(18)
C17 C18 1.5789(18)
C17 C22 1.5280(18)
C17 C23 1.5254(18)
C18 H18 0.9800
C18 C19 1.5226(17)
C18 C21 1.5502(18)
C19 C20 1.5102(17)
C20 H20A 0.9600
C20 H20B 0.9600
C20 H20C 0.9600
C21 H21A 0.9700
C21 H21B 0.9700
C22 H22A 0.9600
C22 H22B 0.9600
C22 H22C 0.9600
C23 H23A 0.9600
C23 H23B 0.9600
C23 H23C 0.9600

loop_
_geom_torsion_atom_site_label_1
_geom_torsion_atom_site_label_2
_geom_torsion_atom_site_label_3
_geom_torsion_atom_site_label_4
_geom_torsion
O1 C1 C2 C3 0.51(19)
O1 C1 C2 C7 -178.93(11)
O1 C1 C10 C9 -179.58(11)
O1 C1 C10 C11 0.64(15)
C1 O1 C12 C11 -1.37(14)
C1 C2 C3 C4 -179.29(12)
C1 C2 C7 C6 178.51(11)
C1 C2 C7 C8 -1.53(17)
C1 C10 C11 C12 -1.39(14)
C2 C1 C10 C9 0.67(19)
C2 C1 C10 C11 -179.11(11)
C2 C3 C4 C5 0.5(2)
C2 C7 C8 C9 0.84(19)
C3 C2 C7 C6 -0.94(18)
C3 C2 C7 C8 179.01(12)
C3 C4 C5 C6 -0.2(2)
C4 C5 C6 C7 -0.7(2)
C5 C6 C7 C2 1.22(19)
C5 C6 C7 C8 -178.73(13)
C6 C7 C8 C9 -179.20(12)
C7 C2 C3 C4 0.12(19)
C7 C8 C9 C10 0.64(18)
C7 C8 C9 C13 -178.94(11)
C8 C9 C10 C1 -1.39(18)
C8 C9 C10 C11 178.33(12)
C8 C9 C13 C14 -16.97(19)
C8 C9 C13 C19 -88.28(16)
C9 C10 C11 C12 178.86(12)
C9 C13 C14 C15 146.66(12)
C9 C13 C14 C19 -108.43(13)
C9 C13 C19 C14 112.43(13)
C9 C13 C19 C18 -147.52(11)
C9 C13 C19 C20 1.62(17)
C10 C1 C2 C3 -179.76(12)
C10 C1 C2 C7 0.80(18)
C10 C9 C13 C14 163.46(11)
C10 C9 C13 C19 92.14(14)
C10 C11 C12 O1 1.65(13)
C12 O1 C1 C2 -179.77(11)
C12 O1 C1 C10 0.48(15)
C13 C9 C10 C1 178.21(11)
C13 C9 C10 C11 -2.06(19)
C13 C14 C15 C16 73.20(14)
C13 C14 C19 C18 -113.04(11)
C13 C14 C19 C20 106.52(13)
C14 C13 C19 C18 100.05(12)
C14 C13 C19 C20 -110.81(12)
C14 C15 C16 C17 44.66(14)
C14 C15 C16 C21 -50.55(14)
C15 C14 C19 C13 113.98(12)
C15 C14 C19 C18 0.94(15)
C15 C14 C19 C20 -139.50(12)
C15 C16 C17 C18 -82.18(11)
C15 C16 C17 C22 165.60(11)
C15 C16 C17 C23 39.67(16)
C15 C16 C21 C18 83.47(11)
C16 C17 C18 C19 84.82(11)
C16 C17 C18 C21 -28.05(9)
C17 C16 C21 C18 -28.57(9)
C17 C18 C19 C13 -117.42(12)
C17 C18 C19 C14 -50.52(13)
C17 C18 C19 C20 92.42(12)
C17 C18 C21 C16 28.31(9)
C19 C13 C14 C15 -104.91(13)
C19 C14 C15 C16 2.28(16)
C19 C18 C21 C16 -81.01(11)
C21 C16 C17 C18 28.07(9)
C21 C16 C17 C22 -84.15(12)
C21 C16 C17 C23 149.92(12)
C21 C18 C19 C13 -22.78(16)
C21 C18 C19 C14 44.12(14)
C21 C18 C19 C20 -172.93(11)
C22 C17 C18 C19 -163.48(10)
C22 C17 C18 C21 83.65(12)
C23 C17 C18 C19 -34.59(15)
C23 C17 C18 C21 -147.45(11)
